data_1529276
loop_
_publ_author_name
'Lim, Chang Sung'
'Aleksandrovsky, Aleksandr'
'Molokeev, Maxim'
'Oreshonkov, Alexandr'
'Atuchin, Victor'

_publ_contact_author_address
;
Kirensky Institute of Physics of SB RAS 
Akademgorodok 50-38
660036 Krasnoyarsk
Russia 
;
_publ_contact_author_email msmolokeev@gmail.com
_publ_contact_author_fax +(3912)43-89-23
_publ_contact_author_name 'Molokeev Maxim'
_publ_contact_author_phone +7-950-437-17-72
_publ_section_title
;
 Microwave sol-gel synthesis and upconversion photoluminescence properties
 of CaGd2(WO4)4:Er3+/Yb3+ phosphors with incommensurately modulated
 structure
;
_journal_issue 0
_journal_name_full 'Journal of Solid State Chemistry'
_journal_page_first 160
_journal_paper_doi 10.1016/j.jssc.2015.04.032
_journal_volume 228
_journal_year 2015
_chemical_formula_moiety 'Er0.10 Gd1.70 O16 W4 Yb0.20, 4(Ca0.25)'
_chemical_formula_sum 'Ca Er0.1 Gd1.7 O16 W4 Yb0.2'
_chemical_formula_weight 1350.10
_space_group_IT_number 15
_symmetry_cell_setting monoclinic
_symmetry_space_group_name_Hall '-C 2yc'
_symmetry_space_group_name_H-M 'C 1 2/c 1'
_cell_angle_alpha 90
_cell_angle_beta 134.0984(36)
_cell_angle_gamma 90
_cell_formula_units_Z 1
_cell_length_a 7.29238(53)
_cell_length_b 11.39539(81)
_cell_length_c 5.20988(40)
_cell_measurement_temperature 300
_cell_volume 310.91(4)
_diffrn_ambient_temperature 300
_diffrn_measurement_device_type
;
D8 ADVANCE Bruker
;
_diffrn_radiation_monochromator none
_diffrn_radiation_probe x-ray
_diffrn_radiation_type
;
 Cu K\a~1~~2~
;
_exptl_absorpt_coefficient_mu 132.429
_exptl_crystal_density_diffrn 7.211
_pd_char_colour
;
colourless
;
_pd_meas_2theta_range_inc 0.02
_pd_meas_2theta_range_max 110
_pd_meas_2theta_range_min 5
_pd_meas_scan_method step
_pd_proc_ls_pref_orient_corr
;
Anisotropic model of PO. Spherical harmonics 4 ordrer.
 Jarvinen (1993). Application of symmetrized harmonics expansion to correction
of the preferred orientation effect. - J. Appl. Cryst. 26 p525-531.
;
_pd_proc_ls_profile_function PearsonVII
_pd_proc_ls_prof_R_factor 13.484
_pd_proc_ls_prof_wR_expected 10.161
_pd_proc_ls_prof_wR_factor 19.258
_pd_proc_number_of_points 5250
_pd_spec_mount_mode reflection
_refine_ls_goodness_of_fit_all 1.895
_refine_ls_R_I_factor 4.03
_refine_ls_shift/su_max 0.01000
_cod_data_source_file 1529276.cif
_cod_data_source_block 1529276
_cod_depositor_comments 'This cif-file doesn't correspond to publication.'
_cod_original_cell_volume 310.913(44)
_cod_original_sg_symbol_Hall
;
-C 2yc
;
_cod_original_sg_symbol_H-M C2/c
_cod_original_formula_sum
;
Ca Er0.10 Gd1.70 O16 W4 Yb0.20
;
_cod_database_code 1529276
_cod_database_fobs_code 1529276

loop_
_symmetry_equiv_pos_as_xyz
'x, y, z'
'-x, -y, -z'
'-x, y, -z+1/2'
'-x+1/2, -y+1/2, -z'
'-x+1/2, y+1/2, -z+1/2'
'x, -y, z+1/2'
'x+1/2, -y+1/2, z+1/2'
'x+1/2, y+1/2, z'

loop_
_atom_site_label
_atom_site_type_symbol
_atom_site_fract_x
_atom_site_fract_y
_atom_site_fract_z
_atom_site_occupancy
_atom_site_B_iso_or_equiv
Ca Ca 0 0.6318(10) 0.25 0.25 0.50(28)
Gd Gd 0 0.6318(10) 0.25 0.425 0.50(28)
Er Er 0 0.6318(10) 0.25 0.025 0.50(28)
Yb Yb 0 0.6318(10) 0.25 0.05 0.50(28)
W W 0 0.125 0.25 1 1.57(26)
O1 O 0.3341(60) 0.2827(34) 0.7882(81) 1 3.04(65)
O2 O 0.3372(60) 0.0824(30) 0.5990(81) 1 3.04(65)

loop_
_diffrn_radiation_wavelength
_diffrn_radiation_wavelength_wt
1.5406 1.0000
1.5443 0.5000

loop_
_geom_angle_atom_site_label_1
_geom_angle_atom_site_label_2
_geom_angle_atom_site_label_3
_geom_angle
_geom_angle_site_symmetry_1
_geom_angle_site_symmetry_3
O1 Ca O1 66.3(15) 2_566 5_556
O1 Ca O1 134.1(19) 2_566 6_564
O1 Ca O1 82.1(10) 2_566 8_454
O1 Ca O2 127.4(22) 2_566 4_556
O1 Ca O2 97.4(10) 2_566 7_454
O1 Ca O1 92.3(12) 5_556 8_454
O1 Ca O2 123.3(23) 5_556 4_556
O1 Ca O2 139.5(37) 5_556 7_454
O2 Ca O2 38.5(40) 4_556 7_454
O1 Gd O1 66.3(15) 2_566 5_556
O1 Gd O1 134.1(19) 2_566 6_564
O1 Gd O1 82.1(10) 2_566 8_454
O1 Gd O2 127.4(22) 2_566 4_556
O1 Gd O2 97.4(10) 2_566 7_454
O1 Gd O1 92.3(12) 5_556 8_454
O1 Gd O2 123.3(23) 5_556 4_556
O1 Gd O2 139.5(37) 5_556 7_454
O2 Gd O2 38.5(40) 4_556 7_454
O1 Er O1 66.3(15) 2_566 5_556
O1 Er O1 134.1(19) 2_566 6_564
O1 Er O1 82.1(10) 2_566 8_454
O1 Er O2 127.4(22) 2_566 4_556
O1 Er O2 97.4(10) 2_566 7_454
O1 Er O1 92.3(12) 5_556 8_454
O1 Er O2 123.3(23) 5_556 4_556
O1 Er O2 139.5(37) 5_556 7_454
O2 Er O2 38.5(40) 4_556 7_454
O1 Yb O1 66.3(15) 2_566 5_556
O1 Yb O1 134.1(19) 2_566 6_564
O1 Yb O1 82.1(10) 2_566 8_454
O1 Yb O2 127.4(22) 2_566 4_556
O1 Yb O2 97.4(10) 2_566 7_454
O1 Yb O1 92.3(12) 5_556 8_454
O1 Yb O2 123.3(23) 5_556 4_556
O1 Yb O2 139.5(37) 5_556 7_454
O2 Yb O2 38.5(40) 4_556 7_454
O1 W O1 104.4(14) 4_556 7_454
O1 W O2 73.2(13) 4_556 1_555
O1 W O2 127.9(22) 4_556 3_555
O2 W O2 149.3(41) 1_555 3_555
O1 O1 Ca 113.2(15) 4_556 2_566
O1 O1 Ca 118.1(22) 4_556 5_546
O1 O1 Gd 113.2(15) 4_556 2_566
O1 O1 Gd 118.1(22) 4_556 5_546
O1 O1 Er 113.2(15) 4_556 2_566
O1 O1 Er 118.1(22) 4_556 5_546
O1 O1 Yb 113.2(15) 4_556 2_566
O1 O1 Yb 118.1(22) 4_556 5_546
O1 O1 W 80.5(13) 4_556 4_556
O1 O1 O2 50.8(38) 4_556 1_555
O1 O1 O2 65.9(25) 4_556 4_556
O2 O1 Ca 127.1(25) 1_555 2_566
O2 O1 Ca 67.4(23) 1_555 5_546
O2 O1 Gd 127.1(25) 1_555 2_566
O2 O1 Gd 67.4(23) 1_555 5_546
O2 O1 Er 127.1(25) 1_555 2_566
O2 O1 Er 67.4(23) 1_555 5_546
O2 O1 Yb 127.1(25) 1_555 2_566
O2 O1 Yb 67.4(23) 1_555 5_546
O2 O1 W 108.3(15) 1_555 4_556
O2 O1 O2 116.7(25) 1_555 4_556
O2 O1 Ca 75.2(16) 4_556 2_566
O2 O1 Gd 75.2(16) 4_556 2_566
O2 O1 Er 75.2(16) 4_556 2_566
O2 O1 Yb 75.2(16) 4_556 2_566
O2 O1 W 56.1(31) 4_556 4_556
O2 O2 Ca 70.7(21) 3_656 4_556
O2 O2 Gd 70.7(21) 3_656 4_556
O2 O2 Er 70.7(21) 3_656 4_556
O2 O2 Yb 70.7(21) 3_656 4_556
O2 O2 O1 91.4(18) 3_656 1_555
O2 O2 O1 113.5(22) 3_656 4_556
W O2 Ca 124.5(20) 1_555 4_556
W O2 Gd 124.5(20) 1_555 4_556
W O2 Er 124.5(20) 1_555 4_556
W O2 Yb 124.5(20) 1_555 4_556
W O2 O1 77.1(16) 1_555 1_555
W O2 O1 50.8(34) 1_555 4_556

loop_
_geom_bond_atom_site_label_1
_geom_bond_atom_site_label_2
_geom_bond_distance
_geom_bond_site_symmetry_2
Ca O1 2.500(21) 2_566
Ca O1 2.482(35) 5_556
Ca O2 2.586(35) 4_556
Gd O1 2.500(21) 2_566
Gd O1 2.482(35) 5_556
Gd O2 2.586(35) 4_556
Er O1 2.500(21) 2_566
Er O1 2.482(35) 5_556
Er O2 2.586(35) 4_556
Yb O1 2.500(21) 2_566
Yb O1 2.482(35) 5_556
Yb O2 2.586(35) 4_556
W O1 1.716(26) 4_556
W O2 1.835(25) .
